data_4304540
loop_
_publ_author_name
'Koji Baba'
'Taka-aki Okamura'
'Hitoshi Yamamoto'
'Tetsuo Yamamoto'
'Norikazu Ueyama'

_publ_contact_author_address
;
Department of Macromolecular Science, Graduate School of Science
Osaka University
Toyonaka, Osaka 560-0043, Japan
;
_publ_contact_author_email tokamura@chem.sci.osaka-u.ac.jp
_publ_contact_author_fax +81-6-6850-5474
_publ_contact_author_name 'Taka-aki Okamura'
_publ_contact_author_phone +81-6-6850-5451
_publ_section_title
;
Zinc, Cadmium, and Mercury 1,2-Benzenedithiolates with Intramolecular
NH...S Hydrogen Bonds
;
_journal_name_full 'Inorganic Chemistry'
_journal_page_first 2837
_journal_page_last 2848
_journal_paper_doi 10.1021/ic702037k
_journal_volume 47
_journal_year 2008
_chemical_formula_moiety 'C34 H52 Hg2 N2 S6 '
_chemical_formula_sum 'C34 H52 Hg2 N2 S6'
_chemical_formula_weight 1082.32
_chemical_name_systematic
; 
(NEt4)2[Hg2(bdt)3] 
;
_space_group_IT_number 14
_symmetry_cell_setting monoclinic
_symmetry_Int_Tables_number 14
_symmetry_space_group_name_Hall '-P 2ybc'
_symmetry_space_group_name_H-M 'P 1 21/c 1'
_atom_sites_solution_hydrogens geom
_atom_sites_solution_primary direct
_atom_sites_solution_secondary difmap
_audit_creation_date 'Mon Jul  3 09:22:05 2006'
_audit_creation_method SHELXL-97
_cell_angle_alpha 90.00
_cell_angle_beta 114.727(2)
_cell_angle_gamma 90.00
_cell_formula_units_Z 4
_cell_length_a 9.0312(3)
_cell_length_b 33.1156(11)
_cell_length_c 14.6456(5)
_cell_measurement_reflns_used 34905
_cell_measurement_temperature 200
_cell_measurement_theta_max 27.5
_cell_measurement_theta_min 2.0
_cell_volume 3978.5(2)
_computing_structure_refinement 'SHELXL-97 (Sheldrick, 1997)'
_computing_structure_solution 'SHELXS-97 (Sheldrick, 1997)'
_diffrn_ambient_temperature 200
_diffrn_detector_area_resol_mean 10.00
_diffrn_measured_fraction_theta_full 0.951
_diffrn_measured_fraction_theta_max 0.951
_diffrn_measurement_device_type 'Rigaku RAXIS-RAPID Imaging Plate'
_diffrn_measurement_method \w
_diffrn_radiation_monochromator graphite
_diffrn_radiation_source 'fine-focus sealed tube'
_diffrn_radiation_type MoK\a
_diffrn_radiation_wavelength 0.71069
_diffrn_reflns_av_R_equivalents 0.0374
_diffrn_reflns_av_sigmaI/netI 0.0849
_diffrn_reflns_limit_h_max 11
_diffrn_reflns_limit_h_min -11
_diffrn_reflns_limit_k_max 42
_diffrn_reflns_limit_k_min -43
_diffrn_reflns_limit_l_max 18
_diffrn_reflns_limit_l_min -18
_diffrn_reflns_number 15504
_diffrn_reflns_theta_full 27.48
_diffrn_reflns_theta_max 27.48
_diffrn_reflns_theta_min 2.39
_exptl_absorpt_coefficient_mu 8.049
_exptl_absorpt_correction_T_max 0.298
_exptl_absorpt_correction_T_min 0.198
_exptl_absorpt_correction_type multi-scan
_exptl_absorpt_process_details '(Higashi, 1995)'
_exptl_crystal_colour colorless
_exptl_crystal_density_diffrn 1.807
_exptl_crystal_density_method 'not measured'
_exptl_crystal_description platelet
_exptl_crystal_F_000 2104
_exptl_crystal_size_max 0.400
_exptl_crystal_size_mid 0.150
_exptl_crystal_size_min 0.150
_refine_diff_density_max 0.743
_refine_diff_density_min -1.083
_refine_diff_density_rms 0.128
_refine_ls_extinction_method none
_refine_ls_goodness_of_fit_ref 1.001
_refine_ls_hydrogen_treatment constr
_refine_ls_matrix_type full
_refine_ls_number_parameters 440
_refine_ls_number_reflns 8687
_refine_ls_number_restraints 0
_refine_ls_restrained_S_all 1.001
_refine_ls_R_factor_all 0.0565
_refine_ls_R_factor_gt 0.0343
_refine_ls_shift/su_max 0.002
_refine_ls_shift/su_mean 0.000
_refine_ls_structure_factor_coef Fsqd
_refine_ls_weighting_details 'calc w=1/[\s^2^(Fo^2^)+(0.0314P)^2^+0.0000P] where P=(Fo^2^+2Fc^2^)/3'
_refine_ls_weighting_scheme calc
_refine_ls_wR_factor_gt 0.0690
_refine_ls_wR_factor_ref 0.0728
_reflns_number_gt 6110
_reflns_number_total 8687
_reflns_threshold_expression I>2\s(I)
_cod_data_source_file ic702037k-file003_5.cif
_cod_data_source_block 14
_cod_original_sg_symbol_H-M 'P 21/c'
_cod_database_code 4304540

loop_
_symmetry_equiv_pos_as_xyz
'x, y, z'
'-x, y+1/2, -z+1/2'
'-x, -y, -z'
'x, -y-1/2, z-1/2'

loop_
_atom_site_label
_atom_site_type_symbol
_atom_site_fract_x
_atom_site_fract_y
_atom_site_fract_z
_atom_site_U_iso_or_equiv
_atom_site_adp_type
_atom_site_occupancy
_atom_site_symmetry_multiplicity
_atom_site_calc_flag
_atom_site_refinement_flags
_atom_site_disorder_assembly
_atom_site_disorder_group
Hg1 Hg 0.89665(3) 0.422739(6) 0.182647(16) 0.04709(7) Uani 1 1 d . . .
Hg2 Hg 0.59868(3) 0.337718(6) 0.172355(15) 0.04853(7) Uani 1 1 d . . .
S1 S 1.00792(19) 0.44867(4) 0.35406(10) 0.0544(4) Uani 1 1 d . . .
S2 S 0.8751(2) 0.49106(5) 0.11803(10) 0.0632(4) Uani 1 1 d . . .
S3 S 0.6821(2) 0.36640(4) 0.34165(10) 0.0525(4) Uani 1 1 d . . .
S4 S 0.61820(17) 0.26912(4) 0.24565(9) 0.0436(3) Uani 1 1 d . . .
S5 S 0.86221(18) 0.35500(4) 0.12257(10) 0.0483(3) Uani 1 1 d . . .
S6 S 0.4438(2) 0.35789(6) -0.00103(11) 0.0645(4) Uani 1 1 d . . .
N1 N 1.1879(5) 0.28254(15) 0.4238(3) 0.0554(12) Uani 1 1 d . . .
N2 N 0.4523(5) 0.49642(13) 0.2412(3) 0.0442(10) Uani 1 1 d . . .
C1 C 1.0102(6) 0.50086(16) 0.3284(3) 0.0424(12) Uani 1 1 d . . .
C2 C 0.9532(6) 0.51814(15) 0.2320(4) 0.0405(11) Uani 1 1 d . . .
C3 C 0.9567(8) 0.56042(17) 0.2252(4) 0.0591(15) Uani 1 1 d . . .
H1 H 0.9183 0.5726 0.1607 0.065 Uiso 1 1 calc R . .
C4 C 1.0137(9) 0.58464(18) 0.3088(5) 0.0679(18) Uani 1 1 d . . .
H2 H 1.0124 0.6132 0.3019 0.075 Uiso 1 1 calc R . .
C5 C 1.0725(9) 0.5675(2) 0.4027(5) 0.073(2) Uani 1 1 d . . .
H3 H 1.1147 0.5841 0.4609 0.081 Uiso 1 1 calc R . .
C6 C 1.0703(8) 0.52666(18) 0.4122(4) 0.0596(16) Uani 1 1 d . . .
H4 H 1.1107 0.5152 0.4776 0.066 Uiso 1 1 calc R . .
C7 C 0.6907(6) 0.32225(14) 0.4102(3) 0.0356(10) Uani 1 1 d . . .
C8 C 0.6691(5) 0.28234(13) 0.3719(3) 0.0324(10) Uani 1 1 d . . .
C9 C 0.6902(6) 0.25004(15) 0.4380(4) 0.0415(11) Uani 1 1 d . . .
H5 H 0.6788 0.2232 0.4129 0.046 Uiso 1 1 calc R . .
C10 C 0.7267(6) 0.25600(15) 0.5377(4) 0.0438(12) Uani 1 1 d . . .
H6 H 0.7399 0.2335 0.5806 0.048 Uiso 1 1 calc R . .
C11 C 0.7445(6) 0.29451(17) 0.5757(3) 0.0475(13) Uani 1 1 d . . .
H7 H 0.7691 0.2987 0.6447 0.052 Uiso 1 1 calc R . .
C12 C 0.7261(6) 0.32756(15) 0.5122(4) 0.0429(12) Uani 1 1 d . . .
H8 H 0.7378 0.3541 0.5388 0.047 Uiso 1 1 calc R . .
C13 C 0.7491(7) 0.35747(14) -0.0107(4) 0.0452(13) Uani 1 1 d . . .
C14 C 0.5789(7) 0.35580(15) -0.0583(4) 0.0457(12) Uani 1 1 d . . .
C15 C 0.5056(8) 0.35425(18) -0.1649(4) 0.0613(16) Uani 1 1 d . . .
H9 H 0.3902 0.3530 -0.1994 0.067 Uiso 1 1 calc R . .
C16 C 0.5971(10) 0.3546(2) -0.2187(5) 0.0721(19) Uani 1 1 d . . .
H10 H 0.5449 0.3531 -0.2900 0.079 Uiso 1 1 calc R . .
C17 C 0.7628(11) 0.35690(19) -0.1717(5) 0.074(2) Uani 1 1 d . . .
H11 H 0.8251 0.3574 -0.2103 0.081 Uiso 1 1 calc R . .
C18 C 0.8401(9) 0.35857(17) -0.0682(5) 0.0611(16) Uani 1 1 d . . .
H12 H 0.9556 0.3605 -0.0358 0.067 Uiso 1 1 calc R . .
C21 C 1.0735(8) 0.3100(2) 0.4443(6) 0.090(2) Uani 1 1 d . . .
H13 H 0.9915 0.2933 0.4555 0.108 Uiso 1 1 calc R . .
H14 H 1.0148 0.3269 0.3842 0.108 Uiso 1 1 calc R . .
C22 C 1.1586(11) 0.3379(3) 0.5364(7) 0.117(3) Uani 1 1 d . . .
H15 H 1.0768 0.3549 0.5455 0.140 Uiso 1 1 calc R . .
H16 H 1.2378 0.3551 0.5253 0.140 Uiso 1 1 calc R . .
H17 H 1.2149 0.3215 0.5967 0.140 Uiso 1 1 calc R . .
C23 C 1.3215(8) 0.3060(2) 0.4104(6) 0.084(2) Uani 1 1 d . . .
H18 H 1.3900 0.2867 0.3933 0.100 Uiso 1 1 calc R . .
H19 H 1.3916 0.3188 0.4753 0.100 Uiso 1 1 calc R . .
C24 C 1.2612(10) 0.3385(2) 0.3298(6) 0.106(3) Uani 1 1 d . . .
H20 H 1.3547 0.3525 0.3268 0.127 Uiso 1 1 calc R . .
H21 H 1.1941 0.3580 0.3462 0.127 Uiso 1 1 calc R . .
H22 H 1.1959 0.3261 0.2645 0.127 Uiso 1 1 calc R . .
C25 C 1.2703(8) 0.2538(2) 0.5087(5) 0.0757(19) Uani 1 1 d . . .
H23 H 1.3346 0.2696 0.5699 0.091 Uiso 1 1 calc R . .
H24 H 1.3478 0.2372 0.4931 0.091 Uiso 1 1 calc R . .
C26 C 1.1556(9) 0.2255(3) 0.5318(6) 0.092(2) Uani 1 1 d . . .
H25 H 1.2198 0.2081 0.5888 0.111 Uiso 1 1 calc R . .
H26 H 1.0945 0.2088 0.4727 0.111 Uiso 1 1 calc R . .
H27 H 1.0794 0.2416 0.5486 0.111 Uiso 1 1 calc R . .
C27 C 1.0811(9) 0.2605(2) 0.3268(5) 0.091(2) Uani 1 1 d . . .
H28 H 1.0318 0.2805 0.2722 0.109 Uiso 1 1 calc R . .
H29 H 0.9914 0.2467 0.3363 0.109 Uiso 1 1 calc R . .
C28 C 1.1778(12) 0.2291(3) 0.2953(6) 0.114(3) Uani 1 1 d . . .
H30 H 1.1041 0.2156 0.2334 0.136 Uiso 1 1 calc R . .
H31 H 1.2261 0.2091 0.3489 0.136 Uiso 1 1 calc R . .
H32 H 1.2645 0.2428 0.2836 0.136 Uiso 1 1 calc R . .
C31 C 0.6266(10) 0.5079(3) 0.3018(7) 0.059(3) Uani 0.627(6) 1 d P . .
H33 H 0.6831 0.5120 0.2574 0.071 Uiso 0.627(6) 1 calc PR . .
H34 H 0.6839 0.4864 0.3508 0.071 Uiso 0.627(6) 1 calc PR . .
C31B C 0.4302(18) 0.5354(4) 0.2941(11) 0.049(4) Uani 0.373(6) 1 d P . .
H53 H 0.3756 0.5293 0.3387 0.058 Uiso 0.373(6) 1 calc PR . .
H54 H 0.3669 0.5561 0.2445 0.058 Uiso 0.373(6) 1 calc PR . .
C32 C 0.6254(10) 0.5501(3) 0.3607(5) 0.106(3) Uani 0.627(6) 1 d P . .
H35 H 0.7378 0.5587 0.4014 0.127 Uiso 0.627(6) 1 calc PR . .
H36 H 0.5693 0.5457 0.4044 0.127 Uiso 0.627(6) 1 calc PR . .
H37 H 0.5685 0.5711 0.3113 0.127 Uiso 0.627(6) 1 calc PR . .
C32B C 0.6254(10) 0.5501(3) 0.3607(5) 0.106(3) Uani 0.373(6) 1 d P . .
H55 H 0.6273 0.5747 0.3985 0.127 Uiso 0.373(6) 1 calc PR . .
H56 H 0.6764 0.5556 0.3146 0.127 Uiso 0.373(6) 1 calc PR . .
H57 H 0.6857 0.5286 0.4075 0.127 Uiso 0.373(6) 1 calc PR . .
C33 C 0.4577(13) 0.4562(3) 0.1847(7) 0.061(3) Uani 0.627(6) 1 d P . .
H38 H 0.5093 0.4619 0.1383 0.073 Uiso 0.627(6) 1 calc PR . .
H39 H 0.5262 0.4361 0.2346 0.073 Uiso 0.627(6) 1 calc PR . .
C33B C 0.2856(17) 0.4830(4) 0.1770(10) 0.047(4) Uani 0.373(6) 1 d P . .
H58 H 0.2316 0.5031 0.1232 0.056 Uiso 0.373(6) 1 calc PR . .
H59 H 0.2216 0.4807 0.2175 0.056 Uiso 0.373(6) 1 calc PR . .
C34 C 0.2917(10) 0.4385(2) 0.1260(5) 0.083(2) Uani 0.627(6) 1 d P . .
H40 H 0.3019 0.4136 0.0929 0.100 Uiso 0.627(6) 1 calc PR . .
H41 H 0.2241 0.4579 0.0752 0.100 Uiso 0.627(6) 1 calc PR . .
H42 H 0.2405 0.4323 0.1717 0.100 Uiso 0.627(6) 1 calc PR . .
C34B C 0.2917(10) 0.4385(2) 0.1260(5) 0.083(2) Uani 0.373(6) 1 d P . .
H60 H 0.1804 0.4296 0.0837 0.100 Uiso 0.373(6) 1 calc PR . .
H61 H 0.3447 0.4186 0.1795 0.100 Uiso 0.373(6) 1 calc PR . .
H62 H 0.3535 0.4410 0.0850 0.100 Uiso 0.373(6) 1 calc PR . .
C35 C 0.3593(11) 0.4889(3) 0.3024(7) 0.055(2) Uani 0.627(6) 1 d P . .
H43 H 0.2497 0.4784 0.2586 0.066 Uiso 0.627(6) 1 calc PR . .
H44 H 0.3452 0.5146 0.3323 0.066 Uiso 0.627(6) 1 calc PR . .
C35B C 0.5491(19) 0.4666(5) 0.3252(11) 0.055(4) Uani 0.373(6) 1 d P . .
H63 H 0.6564 0.4785 0.3684 0.066 Uiso 0.373(6) 1 calc PR . .
H64 H 0.5682 0.4414 0.2954 0.066 Uiso 0.373(6) 1 calc PR . .
C36 C 0.4525(10) 0.4567(2) 0.3908(5) 0.079(2) Uani 0.627(6) 1 d P . .
H45 H 0.3888 0.4522 0.4300 0.095 Uiso 0.627(6) 1 calc PR . .
H46 H 0.5602 0.4673 0.4349 0.095 Uiso 0.627(6) 1 calc PR . .
H47 H 0.4652 0.4312 0.3612 0.095 Uiso 0.627(6) 1 calc PR . .
C36B C 0.4525(10) 0.4567(2) 0.3908(5) 0.079(2) Uani 0.373(6) 1 d P . .
H65 H 0.5172 0.4384 0.4454 0.095 Uiso 0.373(6) 1 calc PR . .
H66 H 0.3484 0.4439 0.3485 0.095 Uiso 0.373(6) 1 calc PR . .
H67 H 0.4320 0.4818 0.4192 0.095 Uiso 0.373(6) 1 calc PR . .
C37 C 0.3607(11) 0.5285(3) 0.1634(7) 0.062(3) Uani 0.627(6) 1 d P . .
H48 H 0.3427 0.5526 0.1974 0.075 Uiso 0.627(6) 1 calc PR . .
H49 H 0.2530 0.5179 0.1168 0.075 Uiso 0.627(6) 1 calc PR . .
C37B C 0.557(2) 0.5042(5) 0.1855(11) 0.057(4) Uani 0.373(6) 1 d P . .
H68 H 0.5666 0.4794 0.1506 0.068 Uiso 0.373(6) 1 calc PR . .
H69 H 0.6671 0.5130 0.2325 0.068 Uiso 0.373(6) 1 calc PR . .
C38 C 0.4627(9) 0.5407(2) 0.1022(5) 0.081(7) Uani 0.627(6) 1 d P . .
H50 H 0.4031 0.5612 0.0520 0.097 Uiso 0.627(6) 1 calc PR . .
H51 H 0.4797 0.5168 0.0682 0.097 Uiso 0.627(6) 1 calc PR . .
H52 H 0.5686 0.5516 0.1484 0.097 Uiso 0.627(6) 1 calc PR . .
C38B C 0.4627(9) 0.5407(2) 0.1022(5) 0.077(8) Uani 0.373(6) 1 d P . .
H70 H 0.5263 0.5470 0.0637 0.092 Uiso 0.373(6) 1 calc PR . .
H71 H 0.4532 0.5649 0.1378 0.092 Uiso 0.373(6) 1 calc PR . .
H72 H 0.3538 0.5315 0.0562 0.092 Uiso 0.373(6) 1 calc PR . .

loop_
_atom_site_aniso_label
_atom_site_aniso_U_11
_atom_site_aniso_U_22
_atom_site_aniso_U_33
_atom_site_aniso_U_23
_atom_site_aniso_U_13
_atom_site_aniso_U_12
Hg1 0.04226(12) 0.04472(12) 0.05390(13) -0.01467(9) 0.01971(9) -0.00651(9)
Hg2 0.05935(14) 0.04904(13) 0.03860(11) 0.01020(9) 0.02187(10) 0.00829(10)
S1 0.0693(10) 0.0458(8) 0.0382(7) -0.0014(6) 0.0127(7) -0.0055(7)
S2 0.0893(12) 0.0522(9) 0.0358(7) -0.0044(6) 0.0140(7) -0.0034(8)
S3 0.0869(11) 0.0286(7) 0.0470(7) 0.0025(5) 0.0329(7) 0.0004(7)
S4 0.0600(8) 0.0318(6) 0.0380(7) -0.0031(5) 0.0196(6) -0.0016(6)
S5 0.0556(8) 0.0374(7) 0.0476(8) -0.0036(6) 0.0174(6) -0.0012(6)
S6 0.0586(10) 0.0877(12) 0.0451(8) 0.0205(8) 0.0196(7) 0.0201(9)
N1 0.031(2) 0.068(3) 0.064(3) -0.001(2) 0.016(2) 0.003(2)
N2 0.033(2) 0.049(3) 0.050(2) 0.006(2) 0.0162(19) 0.0078(19)
C1 0.036(3) 0.052(3) 0.034(3) -0.005(2) 0.010(2) -0.007(2)
C2 0.042(3) 0.040(3) 0.043(3) -0.005(2) 0.021(2) -0.008(2)
C3 0.082(4) 0.050(3) 0.054(3) 0.002(3) 0.037(3) -0.014(3)
C4 0.095(5) 0.041(3) 0.078(5) -0.012(3) 0.047(4) -0.028(3)
C5 0.096(5) 0.061(4) 0.070(4) -0.024(3) 0.042(4) -0.036(4)
C6 0.078(4) 0.056(4) 0.042(3) -0.011(3) 0.023(3) -0.023(3)
C7 0.033(3) 0.036(3) 0.037(3) 0.000(2) 0.014(2) -0.003(2)
C8 0.027(2) 0.032(2) 0.039(3) 0.0077(19) 0.015(2) 0.0041(19)
C9 0.043(3) 0.031(3) 0.055(3) 0.007(2) 0.025(2) 0.001(2)
C10 0.052(3) 0.040(3) 0.039(3) 0.014(2) 0.018(2) 0.001(2)
C11 0.045(3) 0.067(4) 0.026(2) 0.004(2) 0.011(2) -0.002(3)
C12 0.050(3) 0.037(3) 0.042(3) -0.003(2) 0.020(2) -0.010(2)
C13 0.071(4) 0.024(2) 0.049(3) -0.001(2) 0.034(3) -0.003(2)
C14 0.062(4) 0.035(3) 0.038(3) 0.004(2) 0.019(3) 0.000(2)
C15 0.082(5) 0.050(3) 0.042(3) 0.002(3) 0.016(3) 0.001(3)
C16 0.106(6) 0.072(5) 0.043(3) -0.003(3) 0.035(4) -0.001(4)
C17 0.133(7) 0.056(4) 0.062(4) -0.003(3) 0.070(5) -0.005(4)
C18 0.083(4) 0.045(3) 0.078(4) 0.003(3) 0.055(4) -0.005(3)
C21 0.046(4) 0.094(6) 0.129(6) -0.026(5) 0.034(4) 0.007(4)
C22 0.102(7) 0.107(7) 0.158(9) -0.058(6) 0.071(6) -0.014(5)
C23 0.042(4) 0.090(6) 0.110(6) 0.016(4) 0.022(4) 0.005(4)
C24 0.074(5) 0.108(7) 0.116(6) 0.068(5) 0.021(5) 0.021(5)
C25 0.053(4) 0.094(5) 0.078(5) 0.009(4) 0.026(3) 0.007(4)
C26 0.075(5) 0.105(6) 0.110(6) 0.020(5) 0.053(5) -0.006(4)
C27 0.071(5) 0.096(6) 0.075(5) -0.006(4) -0.001(4) 0.003(4)
C28 0.132(8) 0.117(7) 0.084(6) -0.034(5) 0.038(5) 0.025(6)
C31 0.034(5) 0.085(8) 0.052(5) 0.017(5) 0.012(4) -0.001(5)
C31B 0.063(10) 0.023(7) 0.064(9) -0.003(6) 0.031(8) 0.002(6)
C32 0.113(7) 0.100(6) 0.057(4) 0.008(4) -0.011(4) -0.053(5)
C32B 0.113(7) 0.100(6) 0.057(4) 0.008(4) -0.011(4) -0.053(5)
C33 0.078(7) 0.049(6) 0.070(6) 0.020(5) 0.045(6) 0.029(5)
C33B 0.050(9) 0.055(9) 0.042(8) -0.010(6) 0.024(7) -0.019(7)
C34 0.107(6) 0.064(4) 0.070(5) -0.020(4) 0.028(4) 0.000(4)
C34B 0.107(6) 0.064(4) 0.070(5) -0.020(4) 0.028(4) 0.000(4)
C35 0.045(5) 0.059(6) 0.071(6) -0.007(5) 0.035(5) 0.006(4)
C35B 0.061(10) 0.054(9) 0.061(9) 0.028(7) 0.037(8) 0.025(8)
C36 0.114(6) 0.070(5) 0.081(5) 0.016(4) 0.069(5) -0.005(4)
C36B 0.114(6) 0.070(5) 0.081(5) 0.016(4) 0.069(5) -0.005(4)
C37 0.042(5) 0.040(5) 0.073(6) -0.016(5) -0.007(5) 0.009(4)
C37B 0.071(11) 0.055(10) 0.053(9) 0.020(7) 0.035(8) 0.005(8)
C38 0.117(16) 0.053(7) 0.041(6) 0.021(13) 0.004(13) -0.023(16)
C38B 0.077(14) 0.077(3) 0.077(8) 0.00(3) 0.032(19) 0.00(3)

loop_
_atom_type_symbol
_atom_type_description
_atom_type_scat_dispersion_real
_atom_type_scat_dispersion_imag
_atom_type_scat_source
Hg Hg -2.3894 9.2266 'International Tables Vol C Tables 4.2.6.8 and 6.1.1.4'
S S 0.1246 0.1234 'International Tables Vol C Tables 4.2.6.8 and 6.1.1.4'
N N 0.0061 0.0033 'International Tables Vol C Tables 4.2.6.8 and 6.1.1.4'
C C 0.0033 0.0016 'International Tables Vol C Tables 4.2.6.8 and 6.1.1.4'
H H 0.0000 0.0000 'International Tables Vol C Tables 4.2.6.8 and 6.1.1.4'

loop_
_geom_angle_atom_site_label_1
_geom_angle_atom_site_label_2
_geom_angle_atom_site_label_3
_geom_angle
_geom_angle_site_symmetry_1
_geom_angle_site_symmetry_3
_geom_angle_publ_flag
S5 Hg1 S2 139.16(5) . . ?
S5 Hg1 S1 130.25(5) . . ?
S2 Hg1 S1 90.26(5) . . ?
S6 Hg2 S3 138.45(5) . . ?
S6 Hg2 S4 127.54(6) . . ?
S3 Hg2 S4 88.92(4) . . ?
S6 Hg2 S5 81.55(5) . . ?
S3 Hg2 S5 104.24(5) . . ?
S4 Hg2 S5 112.41(4) . . ?
C1 S1 Hg1 99.29(16) . . ?
C2 S2 Hg1 99.79(17) . . ?
C7 S3 Hg2 100.17(16) . . ?
C8 S4 Hg2 99.56(15) . . ?
C13 S5 Hg1 106.68(16) . . ?
C13 S5 Hg2 97.64(19) . . ?
Hg1 S5 Hg2 95.13(5) . . ?
C14 S6 Hg2 106.20(18) . . ?
C25 N1 C21 111.4(5) . . ?
C25 N1 C23 106.7(5) . . ?
C21 N1 C23 111.7(6) . . ?
C25 N1 C27 111.8(5) . . ?
C21 N1 C27 104.8(5) . . ?
C23 N1 C27 110.6(5) . . ?
C33B N2 C35 69.4(6) . . ?
C33B N2 C31 175.5(8) . . ?
C35 N2 C31 113.9(6) . . ?
C33B N2 C37B 114.2(8) . . ?
C35 N2 C37B 176.2(8) . . ?
C31 N2 C37B 62.4(7) . . ?
C33B N2 C37 69.0(7) . . ?
C35 N2 C37 107.5(6) . . ?
C31 N2 C37 111.9(6) . . ?
C37B N2 C37 75.1(7) . . ?
C33B N2 C35B 114.0(9) . . ?
C35 N2 C35B 71.6(6) . . ?
C31 N2 C35B 65.3(7) . . ?
C37B N2 C35B 105.6(8) . . ?
C37 N2 C35B 175.8(8) . . ?
C33B N2 C31B 104.9(8) . . ?
C35 N2 C31B 67.4(7) . . ?
C31 N2 C31B 79.4(7) . . ?
C37B N2 C31B 111.6(9) . . ?
C37 N2 C31B 69.7(7) . . ?
C35B N2 C31B 106.3(9) . . ?
C33B N2 C33 70.0(7) . . ?
C35 N2 C33 108.9(6) . . ?
C31 N2 C33 105.7(6) . . ?
C37B N2 C33 72.4(7) . . ?
C37 N2 C33 108.8(5) . . ?
C35B N2 C33 75.3(7) . . ?
C31B N2 C33 174.8(7) . . ?
C6 C1 C2 118.4(5) . . ?
C6 C1 S1 116.3(4) . . ?
C2 C1 S1 125.3(4) . . ?
C3 C2 C1 117.8(5) . . ?
C3 C2 S2 116.9(4) . . ?
C1 C2 S2 125.3(4) . . ?
C4 C3 C2 122.1(5) . . ?
C4 C3 H1 119.0 . . ?
C2 C3 H1 119.0 . . ?
C3 C4 C5 119.7(6) . . ?
C3 C4 H2 120.2 . . ?
C5 C4 H2 120.2 . . ?
C6 C5 C4 119.9(6) . . ?
C6 C5 H3 120.1 . . ?
C4 C5 H3 120.1 . . ?
C5 C6 C1 122.1(6) . . ?
C5 C6 H4 118.9 . . ?
C1 C6 H4 118.9 . . ?
C12 C7 C8 118.1(4) . . ?
C12 C7 S3 116.2(4) . . ?
C8 C7 S3 125.7(3) . . ?
C9 C8 C7 118.8(4) . . ?
C9 C8 S4 115.8(4) . . ?
C7 C8 S4 125.4(3) . . ?
C10 C9 C8 121.9(5) . . ?
C10 C9 H5 119.0 . . ?
C8 C9 H5 119.0 . . ?
C9 C10 C11 120.0(4) . . ?
C9 C10 H6 120.0 . . ?
C11 C10 H6 120.0 . . ?
C10 C11 C12 119.7(4) . . ?
C10 C11 H7 120.1 . . ?
C12 C11 H7 120.1 . . ?
C11 C12 C7 121.3(5) . . ?
C11 C12 H8 119.3 . . ?
C7 C12 H8 119.3 . . ?
C14 C13 C18 120.0(5) . . ?
C14 C13 S5 123.3(4) . . ?
C18 C13 S5 116.5(5) . . ?
C13 C14 C15 117.3(5) . . ?
C13 C14 S6 127.0(4) . . ?
C15 C14 S6 115.6(5) . . ?
C16 C15 C14 121.4(6) . . ?
C16 C15 H9 119.3 . . ?
C14 C15 H9 119.3 . . ?
C15 C16 C17 120.8(6) . . ?
C15 C16 H10 119.6 . . ?
C17 C16 H10 119.6 . . ?
C16 C17 C18 120.1(6) . . ?
C16 C17 H11 119.9 . . ?
C18 C17 H11 119.9 . . ?
C17 C18 C13 120.3(6) . . ?
C17 C18 H12 119.9 . . ?
C13 C18 H12 119.9 . . ?
N1 C21 C22 113.9(6) . . ?
N1 C21 H13 108.8 . . ?
C22 C21 H13 108.8 . . ?
N1 C21 H14 108.8 . . ?
C22 C21 H14 108.8 . . ?
H13 C21 H14 107.7 . . ?
C21 C22 H15 109.5 . . ?
C21 C22 H16 109.5 . . ?
H15 C22 H16 109.5 . . ?
C21 C22 H17 109.5 . . ?
H15 C22 H17 109.5 . . ?
H16 C22 H17 109.5 . . ?
N1 C23 C24 114.7(6) . . ?
N1 C23 H18 108.6 . . ?
C24 C23 H18 108.6 . . ?
N1 C23 H19 108.6 . . ?
C24 C23 H19 108.6 . . ?
H18 C23 H19 107.6 . . ?
C23 C24 H20 109.5 . . ?
C23 C24 H21 109.5 . . ?
H20 C24 H21 109.5 . . ?
C23 C24 H22 109.5 . . ?
H20 C24 H22 109.5 . . ?
H21 C24 H22 109.5 . . ?
N1 C25 C26 115.1(6) . . ?
N1 C25 H23 108.5 . . ?
C26 C25 H23 108.5 . . ?
N1 C25 H24 108.5 . . ?
C26 C25 H24 108.5 . . ?
H23 C25 H24 107.5 . . ?
C25 C26 H25 109.5 . . ?
C25 C26 H26 109.5 . . ?
H25 C26 H26 109.5 . . ?
C25 C26 H27 109.5 . . ?
H25 C26 H27 109.5 . . ?
H26 C26 H27 109.5 . . ?
N1 C27 C28 112.5(6) . . ?
N1 C27 H28 109.1 . . ?
C28 C27 H28 109.1 . . ?
N1 C27 H29 109.1 . . ?
C28 C27 H29 109.1 . . ?
H28 C27 H29 107.8 . . ?
C27 C28 H30 109.5 . . ?
C27 C28 H31 109.5 . . ?
H30 C28 H31 109.5 . . ?
C27 C28 H32 109.5 . . ?
H30 C28 H32 109.5 . . ?
H31 C28 H32 109.5 . . ?
N2 C31 C32 107.0(7) . . ?
N2 C31 H33 110.3 . . ?
C32 C31 H33 110.3 . . ?
N2 C31 H34 110.3 . . ?
C32 C31 H34 110.3 . . ?
H33 C31 H34 108.6 . . ?
N2 C31B H53 111.4 . . ?
N2 C31B H54 111.4 . . ?
H53 C31B H54 109.3 . . ?
C31 C32 H35 109.5 . . ?
C31 C32 H36 109.5 . . ?
H35 C32 H36 109.5 . . ?
C31 C32 H37 109.5 . . ?
H35 C32 H37 109.5 . . ?
H36 C32 H37 109.5 . . ?
C34 C33 N2 112.8(6) . . ?
C34 C33 H38 109.0 . . ?
N2 C33 H38 109.0 . . ?
C34 C33 H39 109.0 . . ?
N2 C33 H39 109.0 . . ?
H38 C33 H39 107.8 . . ?
N2 C33B H58 109.7 . . ?
N2 C33B H59 109.7 . . ?
H58 C33B H59 108.2 . . ?
C33 C34 H40 109.5 . . ?
C33 C34 H41 109.5 . . ?
H40 C34 H41 109.5 . . ?
C33 C34 H42 109.5 . . ?
H40 C34 H42 109.5 . . ?
H41 C34 H42 109.5 . . ?
N2 C35 C36 111.0(6) . . ?
N2 C35 H43 109.4 . . ?
C36 C35 H43 109.4 . . ?
N2 C35 H44 109.4 . . ?
C36 C35 H44 109.4 . . ?
H43 C35 H44 108.0 . . ?
N2 C35B H63 109.6 . . ?
N2 C35B H64 109.6 . . ?
H63 C35B H64 108.1 . . ?
C35 C36 H45 109.5 . . ?
C35 C36 H46 109.5 . . ?
H45 C36 H46 109.5 . . ?
C35 C36 H47 109.5 . . ?
H45 C36 H47 109.5 . . ?
H46 C36 H47 109.5 . . ?
N2 C37 C38 109.8(6) . . ?
N2 C37 H48 109.7 . . ?
C38 C37 H48 109.7 . . ?
N2 C37 H49 109.7 . . ?
C38 C37 H49 109.7 . . ?
H48 C37 H49 108.2 . . ?
N2 C37B H68 110.5 . . ?
N2 C37B H69 110.5 . . ?
H68 C37B H69 108.7 . . ?
C37 C38 H50 109.5 . . ?
C37 C38 H51 109.5 . . ?
H50 C38 H51 109.5 . . ?
C37 C38 H52 109.5 . . ?
H50 C38 H52 109.5 . . ?
H51 C38 H52 109.5 . . ?

loop_
_geom_bond_atom_site_label_1
_geom_bond_atom_site_label_2
_geom_bond_distance
_geom_bond_site_symmetry_2
_geom_bond_publ_flag
Hg1 S5 2.3821(13) . ?
Hg1 S2 2.4286(16) . ?
Hg1 S1 2.4370(13) . ?
Hg2 S6 2.4247(14) . ?
Hg2 S3 2.4606(14) . ?
Hg2 S4 2.4870(12) . ?
Hg2 S5 2.8241(15) . ?
S1 C1 1.771(5) . ?
S2 C2 1.761(5) . ?
S3 C7 1.757(5) . ?
S4 C8 1.763(5) . ?
S5 C13 1.787(5) . ?
S6 C14 1.747(5) . ?
N1 C25 1.493(8) . ?
N1 C21 1.498(7) . ?
N1 C23 1.514(8) . ?
N1 C27 1.527(8) . ?
N2 C33B 1.471(14) . ?
N2 C35 1.484(9) . ?
N2 C31 1.497(9) . ?
N2 C37B 1.504(14) . ?
N2 C37 1.524(10) . ?
N2 C35B 1.533(13) . ?
N2 C31B 1.560(13) . ?
N2 C33 1.579(10) . ?
C1 C6 1.405(7) . ?
C1 C2 1.406(7) . ?
C2 C3 1.405(7) . ?
C3 C4 1.372(8) . ?
C3 H1 0.9500 . ?
C4 C5 1.373(9) . ?
C4 H2 0.9500 . ?
C5 C6 1.360(8) . ?
C5 H3 0.9500 . ?
C6 H4 0.9500 . ?
C7 C12 1.402(6) . ?
C7 C8 1.417(6) . ?
C8 C9 1.401(6) . ?
C9 C10 1.370(7) . ?
C9 H5 0.9500 . ?
C10 C11 1.374(7) . ?
C10 H6 0.9500 . ?
C11 C12 1.400(7) . ?
C11 H7 0.9500 . ?
C12 H8 0.9500 . ?
C13 C14 1.398(8) . ?
C13 C18 1.402(7) . ?
C14 C15 1.419(7) . ?
C15 C16 1.360(9) . ?
C15 H9 0.9500 . ?
C16 C17 1.362(10) . ?
C16 H10 0.9500 . ?
C17 C18 1.380(9) . ?
C17 H11 0.9500 . ?
C18 H12 0.9500 . ?
C21 C22 1.549(10) . ?
C21 H13 0.9900 . ?
C21 H14 0.9900 . ?
C22 H15 0.9800 . ?
C22 H16 0.9800 . ?
C22 H17 0.9800 . ?
C23 C24 1.522(9) . ?
C23 H18 0.9900 . ?
C23 H19 0.9900 . ?
C24 H20 0.9800 . ?
C24 H21 0.9800 . ?
C24 H22 0.9800 . ?
C25 C26 1.536(9) . ?
C25 H23 0.9900 . ?
C25 H24 0.9900 . ?
C26 H25 0.9800 . ?
C26 H26 0.9800 . ?
C26 H27 0.9800 . ?
C27 C28 1.548(10) . ?
C27 H28 0.9900 . ?
C27 H29 0.9900 . ?
C28 H30 0.9800 . ?
C28 H31 0.9800 . ?
C28 H32 0.9800 . ?
C31 C32 1.644(13) . ?
C31 H33 0.9900 . ?
C31 H34 0.9900 . ?
C31B H53 0.9900 . ?
C31B H54 0.9900 . ?
C32 H35 0.9800 . ?
C32 H36 0.9800 . ?
C32 H37 0.9800 . ?
C33 C34 1.501(12) . ?
C33 H38 0.9900 . ?
C33 H39 0.9900 . ?
C33B H58 0.9900 . ?
C33B H59 0.9900 . ?
C34 H40 0.9800 . ?
C34 H41 0.9800 . ?
C34 H42 0.9800 . ?
C35 C36 1.614(11) . ?
C35 H43 0.9900 . ?
C35 H44 0.9900 . ?
C35B H63 0.9900 . ?
C35B H64 0.9900 . ?
C36 H45 0.9800 . ?
C36 H46 0.9800 . ?
C36 H47 0.9800 . ?
C37 C38 1.583(12) . ?
C37 H48 0.9900 . ?
C37 H49 0.9900 . ?
C37B H68 0.9900 . ?
C37B H69 0.9900 . ?
C38 H50 0.9800 . ?
C38 H51 0.9800 . ?
C38 H52 0.9800 . ?

loop_
_geom_torsion_atom_site_label_1
_geom_torsion_atom_site_label_2
_geom_torsion_atom_site_label_3
_geom_torsion_atom_site_label_4
_geom_torsion
_geom_torsion_site_symmetry_1
_geom_torsion_site_symmetry_2
_geom_torsion_site_symmetry_3
_geom_torsion_site_symmetry_4
_geom_torsion_publ_flag
S5 Hg1 S1 C1 173.08(17) . . . . ?
S2 Hg1 S1 C1 -1.27(17) . . . . ?
S5 Hg1 S2 C2 -172.94(17) . . . . ?
S1 Hg1 S2 C2 0.47(18) . . . . ?
S6 Hg2 S3 C7 149.72(17) . . . . ?
S4 Hg2 S3 C7 -4.10(17) . . . . ?
S5 Hg2 S3 C7 -116.97(17) . . . . ?
S6 Hg2 S4 C8 -155.50(15) . . . . ?
S3 Hg2 S4 C8 2.84(15) . . . . ?
S5 Hg2 S4 C8 107.81(15) . . . . ?
S2 Hg1 S5 C13 -16.2(2) . . . . ?
S1 Hg1 S5 C13 172.47(19) . . . . ?
S2 Hg1 S5 Hg2 -115.75(8) . . . . ?
S1 Hg1 S5 Hg2 72.91(7) . . . . ?
S6 Hg2 S5 C13 -13.58(16) . . . . ?
S3 Hg2 S5 C13 -151.55(16) . . . . ?
S4 Hg2 S5 C13 113.65(16) . . . . ?
S6 Hg2 S5 Hg1 94.05(6) . . . . ?
S3 Hg2 S5 Hg1 -43.92(5) . . . . ?
S4 Hg2 S5 Hg1 -138.72(4) . . . . ?
S3 Hg2 S6 C14 119.02(19) . . . . ?
S4 Hg2 S6 C14 -94.8(2) . . . . ?
S5 Hg2 S6 C14 17.06(19) . . . . ?
Hg1 S1 C1 C6 -179.5(4) . . . . ?
Hg1 S1 C1 C2 2.3(5) . . . . ?
C6 C1 C2 C3 -1.3(7) . . . . ?
S1 C1 C2 C3 176.8(4) . . . . ?
C6 C1 C2 S2 179.5(4) . . . . ?
S1 C1 C2 S2 -2.4(7) . . . . ?
Hg1 S2 C2 C3 -178.4(4) . . . . ?
Hg1 S2 C2 C1 0.8(5) . . . . ?
C1 C2 C3 C4 0.2(9) . . . . ?
S2 C2 C3 C4 179.5(5) . . . . ?
C2 C3 C4 C5 1.3(10) . . . . ?
C3 C4 C5 C6 -1.6(10) . . . . ?
C4 C5 C6 C1 0.5(10) . . . . ?
C2 C1 C6 C5 1.0(9) . . . . ?
S1 C1 C6 C5 -177.3(5) . . . . ?
Hg2 S3 C7 C12 -176.2(3) . . . . ?
Hg2 S3 C7 C8 5.5(4) . . . . ?
C12 C7 C8 C9 -2.4(7) . . . . ?
S3 C7 C8 C9 175.8(4) . . . . ?
C12 C7 C8 S4 178.0(4) . . . . ?
S3 C7 C8 S4 -3.7(6) . . . . ?
Hg2 S4 C8 C9 179.8(3) . . . . ?
Hg2 S4 C8 C7 -0.6(4) . . . . ?
C7 C8 C9 C10 1.7(7) . . . . ?
S4 C8 C9 C10 -178.7(4) . . . . ?
C8 C9 C10 C11 -0.3(8) . . . . ?
C9 C10 C11 C12 -0.4(8) . . . . ?
C10 C11 C12 C7 -0.4(8) . . . . ?
C8 C7 C12 C11 1.8(7) . . . . ?
S3 C7 C12 C11 -176.6(4) . . . . ?
Hg1 S5 C13 C14 -90.7(4) . . . . ?
Hg2 S5 C13 C14 7.0(4) . . . . ?
Hg1 S5 C13 C18 93.4(4) . . . . ?
Hg2 S5 C13 C18 -168.9(4) . . . . ?
C18 C13 C14 C15 1.6(7) . . . . ?
S5 C13 C14 C15 -174.2(4) . . . . ?
C18 C13 C14 S6 -175.0(4) . . . . ?
S5 C13 C14 S6 9.2(7) . . . . ?
Hg2 S6 C14 C13 -21.9(5) . . . . ?
Hg2 S6 C14 C15 161.4(4) . . . . ?
C13 C14 C15 C16 -0.3(8) . . . . ?
S6 C14 C15 C16 176.7(5) . . . . ?
C14 C15 C16 C17 -0.8(10) . . . . ?
C15 C16 C17 C18 0.7(11) . . . . ?
C16 C17 C18 C13 0.6(10) . . . . ?
C14 C13 C18 C17 -1.8(8) . . . . ?
S5 C13 C18 C17 174.3(5) . . . . ?
C25 N1 C21 C22 63.2(9) . . . . ?
C23 N1 C21 C22 -56.0(9) . . . . ?
C27 N1 C21 C22 -175.8(7) . . . . ?
C25 N1 C23 C24 -177.1(7) . . . . ?
C21 N1 C23 C24 -55.2(9) . . . . ?
C27 N1 C23 C24 61.1(8) . . . . ?
C21 N1 C25 C26 60.5(8) . . . . ?
C23 N1 C25 C26 -177.4(6) . . . . ?
C27 N1 C25 C26 -56.3(8) . . . . ?
C25 N1 C27 C28 -57.0(8) . . . . ?
C21 N1 C27 C28 -177.7(7) . . . . ?
C23 N1 C27 C28 61.8(8) . . . . ?
C35 N2 C31 C32 -61.2(8) . . . . ?
C37B N2 C31 C32 119.5(10) . . . . ?
C37 N2 C31 C32 61.0(8) . . . . ?
C35B N2 C31 C32 -115.5(9) . . . . ?
C31B N2 C31 C32 -1.9(8) . . . . ?
C33 N2 C31 C32 179.3(6) . . . . ?
C33B N2 C33 C34 -6.0(8) . . . . ?
C35 N2 C33 C34 52.8(8) . . . . ?
C31 N2 C33 C34 175.5(7) . . . . ?
C37B N2 C33 C34 -131.0(9) . . . . ?
C37 N2 C33 C34 -64.2(8) . . . . ?
C35B N2 C33 C34 116.9(9) . . . . ?
C33B N2 C35 C36 124.2(10) . . . . ?
C31 N2 C35 C36 -52.6(9) . . . . ?
C37 N2 C35 C36 -177.2(6) . . . . ?
C35B N2 C35 C36 -1.5(9) . . . . ?
C31B N2 C35 C36 -118.9(9) . . . . ?
C33 N2 C35 C36 65.1(8) . . . . ?
C33B N2 C37 C38 -126.2(8) . . . . ?
C35 N2 C37 C38 174.9(6) . . . . ?
C31 N2 C37 C38 49.1(8) . . . . ?
C37B N2 C37 C38 -2.3(8) . . . . ?
C31B N2 C37 C38 118.0(8) . . . . ?
C33 N2 C37 C38 -67.3(7) . . . . ?
